data_2021334
loop_
_publ_author_name
'Truong, Khai-Nghi'
'Meven, Martin'
'Englert, Ulli'

_publ_section_title
;
 Proton disorder in a short intramolecular hydrogen bond investigated by
 single-crystal neutron diffraction at 2.5 and 170K
;
_journal_coeditor_code LG3228
_journal_issue 12
_journal_name_full 'Acta Crystallographica Section C'
_journal_page_first
;
;
_journal_paper_doi 10.1107/S2053229618015164
_journal_volume 74
_journal_year 2018
_chemical_formula_iupac 'C12 H15 N O2'
_chemical_formula_moiety 'C12 H15 N O2'
_chemical_formula_sum 'C12 H15 N O2'
_chemical_formula_weight 205.26
_chemical_name_common '1, neutron data at 2.5 K'
_chemical_name_systematic
;
3-[2-(Pyridin-4-yl)ethyl]pentane-2,4-dione
;
_space_group_crystal_system monoclinic
_space_group_IT_number 15
_space_group_name_Hall '-C 2yc'
_space_group_name_H-M_alt 'C 1 2/c 1'
_symmetry_space_group_name_Hall '-C 2yc'
_symmetry_space_group_name_H-M 'C 1 2/c 1'
_atom_sites_solution_hydrogens difmap
_audit_creation_method SHELXL-2017/1
_cell_angle_alpha 90
_cell_angle_beta 91.59(13)
_cell_angle_gamma 90
_cell_formula_units_Z 8
_cell_length_a 8.768(7)
_cell_length_b 11.115(2)
_cell_length_c 22.30(4)
_cell_measurement_reflns_used 19
_cell_measurement_temperature 2.5(5)
_cell_measurement_theta_max 13.5
_cell_measurement_theta_min 6.0
_cell_volume 2172(4)
_computing_data_reduction
;
PRON2013 (Meven, 2013)
;
_computing_structure_refinement
;
SHELXL2017 (Sheldrick, 2015)
;
_diffrn_ambient_temperature 2.5(5)
_diffrn_measured_fraction_theta_full 0.754
_diffrn_measured_fraction_theta_max 0.474
_diffrn_measurement_device_type 'closed Eulerian cradle HEiDi'
_diffrn_measurement_method 'rocking scan'
_diffrn_radiation_source 'FRM II'
_diffrn_radiation_type neutrons
_diffrn_radiation_wavelength 0.795
_diffrn_reflns_av_R_equivalents 0.0406
_diffrn_reflns_av_unetI/netI 0.0490
_diffrn_reflns_limit_h_max 14
_diffrn_reflns_limit_h_min -14
_diffrn_reflns_limit_k_max 17
_diffrn_reflns_limit_k_min -12
_diffrn_reflns_limit_l_max 34
_diffrn_reflns_limit_l_min -34
_diffrn_reflns_number 4136
_diffrn_reflns_theta_full 28.411
_diffrn_reflns_theta_max 39.362
_diffrn_reflns_theta_min 2.039
_diffrn_standards_decay_% 0
_diffrn_standards_interval_count 0
_diffrn_standards_number 0
_exptl_absorpt_coefficient_mu 0.001
_exptl_absorpt_correction_type none
_exptl_crystal_colour colourless
_exptl_crystal_density_diffrn 1.255
_exptl_crystal_description prism
_exptl_crystal_F_000 35
_exptl_crystal_size_max 4.2
_exptl_crystal_size_mid 3.3
_exptl_crystal_size_min 3.2
_refine_diff_density_max 0.102
_refine_diff_density_min -0.097
_refine_ls_extinction_coef 0.41(3)
_refine_ls_extinction_expression Fc^*^=kFc[1+0.001xFc^2^\l^3^/sin(2\q)]^-1/4^
_refine_ls_extinction_method
;
SHELXL2017 (Sheldrick, 2015)
;
_refine_ls_goodness_of_fit_ref 1.145
_refine_ls_hydrogen_treatment refall
_refine_ls_matrix_type full
_refine_ls_number_parameters 271
_refine_ls_number_reflns 2207
_refine_ls_number_restraints 2
_refine_ls_restrained_S_all 1.144
_refine_ls_R_factor_all 0.0463
_refine_ls_R_factor_gt 0.0380
_refine_ls_shift/su_max 0.000
_refine_ls_shift/su_mean 0.000
_refine_ls_structure_factor_coef Fsqd
_refine_ls_weighting_details 'w=1/[\s^2^(Fo^2^)+(0.0650P)^2^] where P=(Fo^2^+2Fc^2^)/3'
_refine_ls_weighting_scheme calc
_refine_ls_wR_factor_gt 0.0921
_refine_ls_wR_factor_ref 0.0960
_reflns_number_gt 1978
_reflns_number_total 2207
_reflns_threshold_expression 'I > 2\s(I)'
_cod_data_source_file lg3228sup1.cif
_cod_data_source_block 1a
_cod_original_cell_volume 2172(5)
_cod_database_code 2021334
_shelx_space_group_comment
;
The symmetry employed for this shelxl refinement is uniquely defined
by the following loop, which should always be used as a source of
symmetry information in preference to the above space-group names.
They are only intended as comments.
;
_shelx_estimated_absorpt_t_min 0.996
_shelx_estimated_absorpt_t_max 0.997

loop_
_space_group_symop_operation_xyz
'x, y, z'
'-x, y, -z+1/2'
'x+1/2, y+1/2, z'
'-x+1/2, y+1/2, -z+1/2'
'-x, -y, -z'
'x, -y, z-1/2'
'-x+1/2, -y+1/2, -z'
'x+1/2, -y+1/2, z-1/2'

loop_
_atom_site_type_symbol
_atom_site_label
_atom_site_fract_x
_atom_site_fract_y
_atom_site_fract_z
_atom_site_U_iso_or_equiv
_atom_site_adp_type
_atom_site_calc_flag
_atom_site_occupancy
O O1 0.27745(18) 0.92797(15) 0.25978(7) 0.0080(3) Uani d 1
H H1O 0.3420(11) 0.9940(9) 0.2840(4) 0.0206(10) Uiso d 0.398(17)
O O2 0.43910(19) 1.03736(15) 0.33185(7) 0.0076(3) Uani d 1
H H2O 0.3698(8) 1.0106(6) 0.2941(3) 0.0206(10) Uiso d 0.602(17)
N N1 0.57635(11) 0.29662(10) 0.45206(4) 0.00855(19) Uani d 1
C C1 0.21255(16) 0.72089(13) 0.26931(6) 0.0079(3) Uani d 1
H H1A 0.1634(5) 0.7371(4) 0.22494(16) 0.0316(8) Uani d 1
H H1B 0.2873(4) 0.6428(3) 0.26754(18) 0.0308(8) Uani d 1
H H1C 0.1218(4) 0.6974(4) 0.29949(17) 0.0315(8) Uani d 1
C C2 0.29617(15) 0.83142(13) 0.29108(6) 0.0070(3) Uani d 1
C C3 0.38883(15) 0.83008(13) 0.34453(6) 0.0055(2) Uani d 1
C C4 0.45797(15) 0.93858(13) 0.36282(6) 0.0061(2) Uani d 1
C C5 0.55692(17) 0.95075(14) 0.41869(6) 0.0089(3) Uani d 1
H H5A 0.6719(4) 0.9199(5) 0.40956(19) 0.0433(11) Uani d 1
H H5B 0.5151(5) 0.8984(4) 0.45546(16) 0.0374(9) Uani d 1
H H5C 0.5628(5) 1.0450(4) 0.43184(18) 0.0376(10) Uani d 1
C C6 0.41121(15) 0.71439(13) 0.37969(6) 0.0057(2) Uani d 1
H H6A 0.4279(4) 0.7341(3) 0.42756(13) 0.0229(7) Uani d 1
H H6B 0.3072(3) 0.6593(3) 0.37601(15) 0.0213(6) Uani d 1
C C7 0.54798(15) 0.63901(13) 0.35825(6) 0.0071(2) Uani d 1
H H7A 0.5349(4) 0.6228(4) 0.30966(13) 0.0246(7) Uani d 1
H H7B 0.6542(4) 0.6907(3) 0.36532(16) 0.0240(7) Uani d 1
C C8 0.56046(15) 0.52005(13) 0.39059(6) 0.0060(3) Uani d 1
C C9 0.65396(15) 0.50452(14) 0.44198(6) 0.0067(2) Uani d 1
H H9 0.7237(4) 0.5786(3) 0.45946(15) 0.0245(7) Uani d 1
C C10 0.65882(15) 0.39257(14) 0.47048(6) 0.0076(3) Uani d 1
H H10 0.7332(4) 0.3781(3) 0.50958(14) 0.0235(7) Uani d 1
C C11 0.48603(16) 0.31230(13) 0.40292(6) 0.0076(3) Uani d 1
H H11 0.4223(4) 0.2328(3) 0.38753(16) 0.0261(7) Uani d 1
C C12 0.47455(16) 0.42059(13) 0.37119(6) 0.0067(3) Uani d 1
H H12 0.4012(4) 0.4267(3) 0.33085(15) 0.0233(7) Uani d 1

loop_
_atom_site_aniso_label
_atom_site_aniso_U_11
_atom_site_aniso_U_22
_atom_site_aniso_U_33
_atom_site_aniso_U_12
_atom_site_aniso_U_13
_atom_site_aniso_U_23
O1 0.0104(7) 0.0066(7) 0.0068(6) -0.0012(5) -0.0030(5) 0.0022(5)
O2 0.0114(7) 0.0038(7) 0.0076(6) -0.0008(5) -0.0003(5) 0.0009(5)
N1 0.0097(4) 0.0083(5) 0.0076(4) -0.0003(3) -0.0007(3) 0.0023(3)
C1 0.0102(6) 0.0054(6) 0.0079(5) -0.0019(5) -0.0013(5) -0.0006(5)
H1A 0.044(2) 0.030(2) 0.0201(15) -0.0085(16) -0.0139(15) -0.0001(14)
H1B 0.0286(18) 0.0207(19) 0.043(2) 0.0043(13) -0.0013(16) -0.0092(16)
H1C 0.0306(18) 0.036(2) 0.0282(17) -0.0105(16) 0.0091(15) -0.0044(15)
C2 0.0075(6) 0.0085(7) 0.0050(6) -0.0007(5) -0.0011(5) 0.0004(4)
C3 0.0072(6) 0.0050(7) 0.0044(5) -0.0002(4) 0.0005(4) 0.0009(4)
C4 0.0066(6) 0.0067(7) 0.0050(5) -0.0002(4) -0.0003(4) -0.0013(5)
C5 0.0102(6) 0.0086(7) 0.0078(6) -0.0001(5) -0.0022(5) -0.0025(5)
H5A 0.0187(16) 0.073(3) 0.038(2) 0.0121(18) -0.0070(15) -0.015(2)
H5B 0.047(2) 0.046(3) 0.0188(15) -0.0175(19) -0.0072(15) 0.0114(16)
H5C 0.063(3) 0.0161(18) 0.0330(19) -0.0014(16) -0.0185(19) -0.0078(14)
C6 0.0077(6) 0.0040(6) 0.0056(5) 0.0003(5) 0.0019(4) 0.0016(5)
H6A 0.0291(16) 0.0275(19) 0.0120(12) 0.0017(13) 0.0010(11) 0.0025(11)
H6B 0.0149(14) 0.0212(17) 0.0279(15) -0.0036(11) 0.0005(12) 0.0008(12)
C7 0.0090(6) 0.0050(6) 0.0075(5) 0.0008(5) 0.0031(5) 0.0020(5)
H7A 0.0319(17) 0.0283(19) 0.0138(13) 0.0049(13) 0.0032(12) 0.0030(12)
H7B 0.0170(13) 0.0203(16) 0.0345(18) -0.0050(11) 0.0004(13) 0.0068(13)
C8 0.0076(5) 0.0057(7) 0.0048(5) 0.0011(4) 0.0011(4) 0.0004(4)
C9 0.0080(6) 0.0063(6) 0.0058(5) -0.0002(4) -0.0005(4) 0.0008(4)
H9 0.0301(16) 0.0191(17) 0.0237(15) -0.0103(13) -0.0075(13) 0.0002(12)
C10 0.0098(6) 0.0081(7) 0.0047(5) -0.0003(5) -0.0011(5) 0.0019(5)
H10 0.0285(15) 0.0231(19) 0.0183(14) -0.0037(13) -0.0103(12) 0.0044(12)
C11 0.0090(6) 0.0062(7) 0.0077(6) -0.0008(4) -0.0010(5) 0.0002(5)
H11 0.0313(17) 0.0187(18) 0.0278(16) -0.0091(13) -0.0067(14) -0.0022(12)
C12 0.0092(6) 0.0052(6) 0.0058(5) 0.0006(4) -0.0007(5) 0.0004(4)
H12 0.0268(16) 0.0238(18) 0.0186(14) -0.0045(12) -0.0092(12) 0.0029(12)

loop_
_atom_type_symbol
_atom_type_description
_atom_type_scat_dispersion_real
_atom_type_scat_dispersion_imag
_atom_type_scat_source
C C 0.0000 0.0000 'International Tables Vol C Tables 4.2.6.8 and 6.1.1.4'
H H 0.0000 0.0000 'International Tables Vol C Tables 4.2.6.8 and 6.1.1.4'
N N 0.0000 0.0000 'International Tables Vol C Tables 4.2.6.8 and 6.1.1.4'
O O 0.0000 0.0000 'International Tables Vol C Tables 4.2.6.8 and 6.1.1.4'

loop_
_geom_angle_atom_site_label_1
_geom_angle_atom_site_label_2
_geom_angle_atom_site_label_3
_geom_angle
C2 O1 H1O 103.9(6)
C2 O1 H2O 100.5(3)
C4 O2 H1O 100.1(4)
C4 O2 H2O 104.1(4)
C11 N1 C10 116.42(12)
C2 C1 H1A 109.7(3)
C2 C1 H1B 112.0(2)
H1A C1 H1B 108.9(3)
C2 C1 H1C 110.8(3)
H1A C1 H1C 109.0(3)
H1B C1 H1C 106.4(3)
O1 C2 C3 121.56(15)
O1 C2 C1 116.86(15)
C3 C2 C1 121.56(13)
C4 C3 C2 117.75(12)
C4 C3 C6 121.95(14)
C2 C3 C6 120.30(13)
O2 C4 C3 121.40(16)
O2 C4 C5 115.10(15)
C3 C4 C5 123.49(12)
C4 C5 H5A 109.4(3)
C4 C5 H5B 112.4(3)
H5A C5 H5B 108.0(4)
C4 C5 H5C 109.4(2)
H5A C5 H5C 108.4(4)
H5B C5 H5C 109.2(4)
C3 C6 C7 112.92(14)
C3 C6 H6A 110.3(2)
C7 C6 H6A 109.0(2)
C3 C6 H6B 109.8(2)
C7 C6 H6B 108.9(2)
H6A C6 H6B 105.8(3)
C8 C7 C6 111.90(14)
C8 C7 H7A 109.3(2)
C6 C7 H7A 109.4(2)
C8 C7 H7B 109.8(2)
C6 C7 H7B 109.4(2)
H7A C7 H7B 106.9(3)
C12 C8 C9 116.96(14)
C12 C8 C7 120.88(14)
C9 C8 C7 122.14(13)
C10 C9 C8 119.43(14)
C10 C9 H9 120.0(2)
C8 C9 H9 120.6(2)
N1 C10 C9 123.87(14)
N1 C10 H10 115.7(2)
C9 C10 H10 120.5(2)
N1 C11 C12 123.79(14)
N1 C11 H11 115.8(2)
C12 C11 H11 120.4(2)
C8 C12 C11 119.52(15)
C8 C12 H12 120.3(2)
C11 C12 H12 120.1(2)

loop_
_geom_bond_atom_site_label_1
_geom_bond_atom_site_label_2
_geom_bond_distance
O1 C2 1.288(2)
O1 H1O 1.065(10)
O2 C4 1.305(2)
O2 H2O 1.067(8)
N1 C11 1.345(3)
N1 C10 1.3462(19)
C1 C2 1.504(2)
C1 H1A 1.083(4)
C1 H1B 1.089(4)
C1 H1C 1.088(4)
C2 C3 1.424(3)
C3 C4 1.405(2)
C3 C6 1.516(2)
C4 C5 1.504(3)
C5 H5A 1.089(4)
C5 H5B 1.078(4)
C5 H5C 1.088(4)
C6 C7 1.549(2)
C6 H6A 1.096(4)
C6 H6B 1.100(3)
C7 C8 1.509(2)
C7 H7A 1.101(4)
C7 H7B 1.102(4)
C8 C12 1.400(2)
C8 C9 1.401(3)
C9 C10 1.397(2)
C9 H9 1.091(4)
C10 H10 1.086(4)
C11 C12 1.399(2)
C11 H11 1.095(4)
C12 H12 1.093(4)

loop_
_geom_hbond_atom_site_label_D
_geom_hbond_atom_site_label_H
_geom_hbond_atom_site_label_A
_geom_hbond_distance_DH
_geom_hbond_distance_HA
_geom_hbond_distance_DA
_geom_hbond_angle_DHA
_geom_hbond_publ_flag
O1 H1O O2 1.065(10) 1.429(10) 2.438(4) 155.3(9) yes
O2 H2O O1 1.067(8) 1.432(8) 2.438(4) 154.5(6) yes

_cod_database_fobs_code 2021334
